data_7119710
loop_
_publ_author_name
'Wang, Zhengmeng'
'Lin, Lili'
'Zhou, Pengfei'
'Liu, Xiaohua'
'Feng, Xiaoming'

_publ_section_title
;
 Chiral N,N'-dioxide-Sc(NTf2)3 complex-catalyzed asymmetric bromoamination
 of chalones with N-bromosuccinimide as both bromine and amide source.
;
_journal_issue 24
_journal_name_full 'Chemical communications (Cambridge, England)'
_journal_page_first 3462
_journal_page_last 3465
_journal_paper_doi 10.1039/c7cc00470b
_journal_volume 53
_journal_year 2017
_chemical_absolute_configuration ad
_chemical_formula_moiety 'C19 H15 Br N2 O5'
_chemical_formula_sum 'C19 H15 Br N2 O5'
_chemical_formula_weight 431.24
_chemical_name_systematic
;
 ? 
;
_space_group_crystal_system monoclinic
_space_group_IT_number 4
_space_group_name_Hall 'P 2yb'
_space_group_name_H-M_alt 'P 1 21 1'
_symmetry_space_group_name_Hall 'P 2yb'
_symmetry_space_group_name_H-M 'P 1 21 1'
_atom_sites_solution_hydrogens geom
_atom_sites_solution_primary direct
_audit_creation_date 2016-04-26
_audit_creation_method
;
Olex2 1.2
(compiled 2016.02.19 svn.r3266 for OlexSys, GUI svn.r5155)
;
_audit_update_record
;
2016-09-12 deposited with the CCDC.
2017-02-28 downloaded from the CCDC.
;
_cell_angle_alpha 90
_cell_angle_beta 96.023(3)
_cell_angle_gamma 90
_cell_formula_units_Z 2
_cell_length_a 11.2912(3)
_cell_length_b 6.19457(16)
_cell_length_c 13.4697(4)
_cell_measurement_reflns_used 3720
_cell_measurement_temperature 292.9(3)
_cell_measurement_theta_max 24.3150
_cell_measurement_theta_min 3.6170
_cell_volume 936.93(4)
_computing_cell_refinement
;
CrysAlisPro, Agilent Technologies,
Version 1.171.37.35 (release 13-08-2014 CrysAlis171 .NET)
(compiled Aug 13 2014,18:06:01)
;
_computing_data_collection
;
CrysAlisPro, Agilent Technologies,
Version 1.171.37.35 (release 13-08-2014 CrysAlis171 .NET)
(compiled Aug 13 2014,18:06:01)
;
_computing_data_reduction
;
CrysAlisPro, Agilent Technologies,
Version 1.171.37.35 (release 13-08-2014 CrysAlis171 .NET)
(compiled Aug 13 2014,18:06:01)
;
_computing_molecular_graphics 'Olex2 (Dolomanov et al., 2009)'
_computing_publication_material 'Olex2 (Dolomanov et al., 2009)'
_computing_structure_refinement 'ShelXL (Sheldrick, 2015)'
_computing_structure_solution 'ShelXT (Sheldrick, 2015)'
_diffrn_ambient_environment air
_diffrn_ambient_temperature 292.9(3)
_diffrn_detector 'CCD plate'
_diffrn_detector_area_resol_mean 15.9595
_diffrn_detector_type EosS2
_diffrn_measured_fraction_theta_full 0.998
_diffrn_measured_fraction_theta_max 0.998
_diffrn_measurement_details
;
#__ type_ start__ end____ width___ exp.time_
  1 omega  -23.00  105.00   1.0000   27.6800
omega____ theta____ kappa____ phi______ frames
    -       25.5845   38.0000   30.0000 128

#__ type_ start__ end____ width___ exp.time_
  2 omega  -20.00   78.00   1.0000   27.6800
omega____ theta____ kappa____ phi______ frames
    -       25.5845  -99.0000   60.0000 98

#__ type_ start__ end____ width___ exp.time_
  3 omega  -58.00  106.00   1.0000   27.6800
omega____ theta____ kappa____ phi______ frames
    -       25.5845  -19.0000   30.0000 164

#__ type_ start__ end____ width___ exp.time_
  4 omega -117.00  -57.00   1.0000   27.6800
omega____ theta____ kappa____ phi______ frames
    -      -26.5220 -178.0000 -120.0000 60

#__ type_ start__ end____ width___ exp.time_
  5 omega -101.00    8.00   1.0000   27.6800
omega____ theta____ kappa____ phi______ frames
    -      -26.5220  -57.0000 -150.0000 109

#__ type_ start__ end____ width___ exp.time_
  6 omega  -20.00   26.00   1.0000   27.6800
omega____ theta____ kappa____ phi______ frames
    -      -26.5220  -99.0000  150.0000 46

#__ type_ start__ end____ width___ exp.time_
  7 omega  -23.00  105.00   1.0000   27.6800
omega____ theta____ kappa____ phi______ frames
    -       25.5845   38.0000  150.0000 128

#__ type_ start__ end____ width___ exp.time_
  8 omega  -48.00    5.00   1.0000   27.6800
omega____ theta____ kappa____ phi______ frames
    -       25.5845  -57.0000  -30.0000 53

#__ type_ start__ end____ width___ exp.time_
  9 omega   35.00  116.00   1.0000   27.6800
omega____ theta____ kappa____ phi______ frames
    -       25.5845  178.0000    0.0000 81

#__ type_ start__ end____ width___ exp.time_
 10 omega  -20.00   26.00   1.0000   27.6800
omega____ theta____ kappa____ phi______ frames
    -      -26.5220  -99.0000  -30.0000 46

#__ type_ start__ end____ width___ exp.time_
 11 omega -117.00  -57.00   1.0000   27.6800
omega____ theta____ kappa____ phi______ frames
    -      -26.5220 -178.0000   90.0000 60
;
_diffrn_measurement_device 'four-circle diffractometer'
_diffrn_measurement_device_type 'New Gemini, Dual, Cu at zero, EosS2'
_diffrn_measurement_method '\w scans'
_diffrn_orient_matrix_UB_11 0.0390371000
_diffrn_orient_matrix_UB_12 -0.0033229000
_diffrn_orient_matrix_UB_13 -0.0379441000
_diffrn_orient_matrix_UB_21 0.0496357000
_diffrn_orient_matrix_UB_22 0.0055031000
_diffrn_orient_matrix_UB_23 0.0368155000
_diffrn_orient_matrix_UB_31 0.0012340000
_diffrn_orient_matrix_UB_32 -0.1143423000
_diffrn_orient_matrix_UB_33 0.0028759000
_diffrn_radiation_monochromator graphite
_diffrn_radiation_probe x-ray
_diffrn_radiation_type MoK\a
_diffrn_radiation_wavelength 0.71073
_diffrn_reflns_av_R_equivalents 0.0432
_diffrn_reflns_av_unetI/netI 0.0377
_diffrn_reflns_Laue_measured_fraction_full 0.998
_diffrn_reflns_Laue_measured_fraction_max 0.998
_diffrn_reflns_limit_h_max 14
_diffrn_reflns_limit_h_min -14
_diffrn_reflns_limit_k_max 7
_diffrn_reflns_limit_k_min -7
_diffrn_reflns_limit_l_max 16
_diffrn_reflns_limit_l_min -16
_diffrn_reflns_number 13201
_diffrn_reflns_point_group_measured_fraction_full 0.999
_diffrn_reflns_point_group_measured_fraction_max 0.998
_diffrn_reflns_theta_full 26.000
_diffrn_reflns_theta_max 26.372
_diffrn_reflns_theta_min 3.374
_diffrn_source 'Enhance (Mo) X-ray Source'
_exptl_absorpt_coefficient_mu 2.226
_exptl_absorpt_correction_T_max 1.00000
_exptl_absorpt_correction_T_min 0.69877
_exptl_absorpt_correction_type multi-scan
_exptl_absorpt_process_details
;
CrysAlisPro, Agilent Technologies,
Version 1.171.37.35 (release 13-08-2014 CrysAlis171 .NET)
(compiled Aug 13 2014,18:06:01)
Empirical absorption correction using spherical harmonics,
 implemented in SCALE3 ABSPACK scaling algorithm.
;
_exptl_crystal_colour 'clear colourless'
_exptl_crystal_colour_lustre clear
_exptl_crystal_colour_primary colourless
_exptl_crystal_density_diffrn 1.529
_exptl_crystal_density_method 'not measured'
_exptl_crystal_description needle
_exptl_crystal_F_000 436
_exptl_crystal_size_max 0.7
_exptl_crystal_size_mid 0.16
_exptl_crystal_size_min 0.14
_refine_diff_density_max 0.202
_refine_diff_density_min -0.320
_refine_diff_density_rms 0.041
_refine_ls_abs_structure_details
;
 Flack x determined using 1298 quotients [(I+)-(I-)]/[(I+)+(I-)]
 (Parsons, Flack and Wagner, Acta Cryst. B69 (2013) 249-259).
;
_refine_ls_abs_structure_Flack -0.011(6)
_refine_ls_extinction_method none
_refine_ls_goodness_of_fit_ref 1.042
_refine_ls_hydrogen_treatment constr
_refine_ls_matrix_type full
_refine_ls_number_parameters 244
_refine_ls_number_reflns 3820
_refine_ls_number_restraints 1
_refine_ls_restrained_S_all 1.042
_refine_ls_R_factor_all 0.0431
_refine_ls_R_factor_gt 0.0349
_refine_ls_shift/su_max 0.002
_refine_ls_shift/su_mean 0.000
_refine_ls_structure_factor_coef Fsqd
_refine_ls_weighting_details 'w=1/[\s^2^(Fo^2^)+(0.0370P)^2^+0.0824P] where P=(Fo^2^+2Fc^2^)/3'
_refine_ls_weighting_scheme calc
_refine_ls_wR_factor_gt 0.0757
_refine_ls_wR_factor_ref 0.0800
_reflns_Friedel_coverage 0.825
_reflns_Friedel_fraction_full 1.000
_reflns_Friedel_fraction_max 0.999
_reflns_number_gt 3341
_reflns_number_total 3820
_reflns_threshold_expression 'I > 2\s(I)'
_cod_data_source_file c7cc00470b2.cif
_cod_data_source_block 1
_cod_depositor_comments 'Adding full bibliography for 7119710.cif.'
_cod_original_cell_volume 936.92(5)
_cod_database_code 7119710
_shelx_space_group_comment
;
The symmetry employed for this shelxl refinement is uniquely defined
by the following loop, which should always be used as a source of
symmetry information in preference to the above space-group names.
They are only intended as comments.
;
_reflns_odcompleteness_completeness 99.76
_reflns_odcompleteness_iscentric 1
_reflns_odcompleteness_theta 26.32
_olex2_refinement_description
;
1. Fixed Uiso
 At 1.2 times of:
  All C(H) groups, All C(H,H) groups
2.a Ternary CH refined with riding coordinates:
 C8(H8), C9(H9)
2.b Secondary CH2 refined with riding coordinates:
 C17(H17A,H17B), C18(H18A,H18B)
2.c Aromatic/amide H refined with riding coordinates:
 C2(H2), C3(H3), C5(H5), C6(H6), C11(H11), C12(H12), C13(H13), C14(H14),
 C15(H15)
;
_shelx_shelxl_version_number 2014/7
_olex2_submission_special_instructions 'No special instructions were received'

loop_
_space_group_symop_operation_xyz
'x, y, z'
'-x, y+1/2, -z'

loop_
_atom_site_label
_atom_site_type_symbol
_atom_site_fract_x
_atom_site_fract_y
_atom_site_fract_z
_atom_site_U_iso_or_equiv
_atom_site_adp_type
_atom_site_occupancy
_atom_site_site_symmetry_order
_atom_site_calc_flag
_atom_site_refinement_flags_posn
Br1 Br 0.93997(4) 0.12392(10) 0.92357(3) 0.05840(16) Uani 1 1 d .
O1 O 0.5706(3) -0.3844(10) 1.3093(2) 0.0797(10) Uani 1 1 d .
O2 O 0.5940(4) -0.6875(7) 1.2377(3) 0.0801(11) Uani 1 1 d .
O3 O 0.6449(3) 0.0573(5) 0.8480(3) 0.0589(10) Uani 1 1 d .
O4 O 0.7481(5) -0.4821(6) 0.7754(3) 0.1034(18) Uani 1 1 d .
O5 O 0.6962(3) 0.0798(5) 0.5611(3) 0.0664(10) Uani 1 1 d .
N1 N 0.5961(4) -0.4937(7) 1.2398(3) 0.0578(10) Uani 1 1 d .
N2 N 0.7393(3) -0.1745(5) 0.6832(3) 0.0427(8) Uani 1 1 d .
C1 C 0.6330(3) -0.3809(11) 1.1517(3) 0.0469(8) Uani 1 1 d .
C2 C 0.7076(4) -0.4835(8) 1.0934(4) 0.0521(11) Uani 1 1 d .
H2 H 0.7368 -0.6206 1.1101 0.062 Uiso 1 1 calc R
C3 C 0.7387(3) -0.3794(11) 1.0093(3) 0.0493(9) Uani 1 1 d .
H3 H 0.7902 -0.4459 0.9692 0.059 Uiso 1 1 calc R
C4 C 0.6935(4) -0.1761(7) 0.9844(3) 0.0418(9) Uani 1 1 d .
C5 C 0.6173(4) -0.0765(7) 1.0448(3) 0.0502(11) Uani 1 1 d .
H5 H 0.5858 0.0586 1.0274 0.060 Uiso 1 1 calc R
C6 C 0.5879(4) -0.1764(8) 1.1303(4) 0.0546(12) Uani 1 1 d .
H6 H 0.5393 -0.1085 1.1723 0.065 Uiso 1 1 calc R
C7 C 0.7175(4) -0.0621(6) 0.8910(3) 0.0403(9) Uani 1 1 d .
C8 C 0.8371(4) -0.0923(7) 0.8509(3) 0.0409(9) Uani 1 1 d .
H8 H 0.8677 -0.2380 0.8659 0.049 Uiso 1 1 calc R
C9 C 0.8338(4) -0.0465(6) 0.7391(3) 0.0419(10) Uani 1 1 d .
H9 H 0.8127 0.1060 0.7291 0.050 Uiso 1 1 calc R
C10 C 0.9515(4) -0.0818(8) 0.6964(4) 0.0554(12) Uani 1 1 d .
C11 C 1.0129(6) -0.2712(11) 0.7110(6) 0.088(2) Uani 1 1 d .
H11 H 0.9846 -0.3795 0.7501 0.105 Uiso 1 1 calc R
C12 C 1.1186(6) -0.3019(13) 0.6668(7) 0.110(3) Uani 1 1 d .
H12 H 1.1617 -0.4291 0.6776 0.132 Uiso 1 1 calc R
C13 C 1.1582(7) -0.142(2) 0.6072(7) 0.115(3) Uani 1 1 d .
H13 H 1.2266 -0.1637 0.5756 0.138 Uiso 1 1 calc R
C14 C 1.0978(8) 0.0462(17) 0.5944(6) 0.117(4) Uani 1 1 d .
H14 H 1.1266 0.1552 0.5560 0.140 Uiso 1 1 calc R
C15 C 0.9944(6) 0.0777(12) 0.6376(5) 0.083(2) Uani 1 1 d .
H15 H 0.9529 0.2068 0.6274 0.100 Uiso 1 1 calc R
C16 C 0.7045(4) -0.3820(11) 0.7047(3) 0.0579(11) Uani 1 1 d .
C17 C 0.6064(5) -0.4480(7) 0.6271(4) 0.0618(14) Uani 1 1 d .
H17A H 0.6288 -0.5763 0.5922 0.074 Uiso 1 1 calc R
H17B H 0.5340 -0.4780 0.6575 0.074 Uiso 1 1 calc R
C18 C 0.5886(5) -0.2614(8) 0.5568(4) 0.0569(12) Uani 1 1 d .
H18A H 0.6024 -0.3044 0.4898 0.068 Uiso 1 1 calc R
H18B H 0.5082 -0.2053 0.5555 0.068 Uiso 1 1 calc R
C19 C 0.6773(4) -0.0960(7) 0.5963(3) 0.0463(10) Uani 1 1 d .

loop_
_atom_site_aniso_label
_atom_site_aniso_U_11
_atom_site_aniso_U_22
_atom_site_aniso_U_33
_atom_site_aniso_U_23
_atom_site_aniso_U_13
_atom_site_aniso_U_12
Br1 0.0483(2) 0.0652(3) 0.0594(3) -0.0086(3) -0.00534(18) -0.0091(3)
O1 0.103(3) 0.092(2) 0.0479(18) -0.002(3) 0.0232(18) 0.000(3)
O2 0.105(3) 0.061(2) 0.079(3) 0.014(2) 0.032(2) -0.007(2)
O3 0.0446(17) 0.068(3) 0.065(2) 0.0160(16) 0.0099(15) 0.0139(15)
O4 0.166(5) 0.0468(18) 0.083(3) 0.024(2) -0.055(3) -0.033(2)
O5 0.085(2) 0.059(3) 0.0541(19) 0.0150(17) 0.0022(17) -0.0022(19)
N1 0.057(3) 0.068(3) 0.049(2) 0.006(2) 0.010(2) -0.004(2)
N2 0.050(2) 0.0371(17) 0.0401(19) -0.0015(15) 0.0013(16) -0.0015(15)
C1 0.047(2) 0.052(2) 0.0415(19) 0.001(3) 0.0056(16) -0.008(3)
C2 0.051(3) 0.052(2) 0.054(3) 0.007(2) 0.008(2) 0.005(2)
C3 0.0441(19) 0.051(2) 0.054(2) 0.000(3) 0.0106(17) 0.003(3)
C4 0.033(2) 0.044(2) 0.047(2) -0.0040(19) 0.0007(18) -0.0011(18)
C5 0.058(3) 0.044(2) 0.049(3) -0.004(2) 0.010(2) 0.000(2)
C6 0.063(3) 0.050(3) 0.052(3) -0.010(2) 0.015(2) -0.001(2)
C7 0.036(2) 0.040(2) 0.044(2) -0.0007(18) 0.0008(18) -0.0005(18)
C8 0.040(2) 0.039(2) 0.044(2) -0.0047(19) 0.0023(19) -0.0012(18)
C9 0.044(2) 0.038(2) 0.043(2) -0.0029(18) 0.0028(19) -0.0029(18)
C10 0.050(3) 0.063(3) 0.054(3) -0.015(2) 0.010(2) -0.008(2)
C11 0.075(4) 0.080(4) 0.112(5) -0.025(4) 0.028(4) 0.009(3)
C12 0.075(4) 0.118(7) 0.141(7) -0.053(5) 0.026(5) 0.013(4)
C13 0.075(5) 0.177(9) 0.099(6) -0.058(6) 0.038(4) -0.018(6)
C14 0.086(5) 0.167(12) 0.104(6) -0.005(5) 0.049(4) -0.029(6)
C15 0.075(4) 0.102(6) 0.077(4) 0.005(4) 0.027(3) -0.012(4)
C16 0.080(3) 0.0372(19) 0.053(2) -0.003(3) -0.007(2) -0.008(3)
C17 0.075(4) 0.050(3) 0.059(3) -0.009(2) -0.002(3) -0.007(2)
C18 0.065(3) 0.059(3) 0.045(3) -0.009(2) -0.002(2) -0.002(2)
C19 0.054(3) 0.048(3) 0.037(2) 0.000(2) 0.008(2) 0.008(2)

loop_
_atom_type_symbol
_atom_type_description
_atom_type_scat_dispersion_real
_atom_type_scat_dispersion_imag
_atom_type_scat_source
C C 0.0033 0.0016 'International Tables Vol C Tables 4.2.6.8 and 6.1.1.4'
H H 0.0000 0.0000 'International Tables Vol C Tables 4.2.6.8 and 6.1.1.4'
Br Br -0.2901 2.4595 'International Tables Vol C Tables 4.2.6.8 and 6.1.1.4'
N N 0.0061 0.0033 'International Tables Vol C Tables 4.2.6.8 and 6.1.1.4'
O O 0.0106 0.0060 'International Tables Vol C Tables 4.2.6.8 and 6.1.1.4'

loop_
_geom_angle_atom_site_label_1
_geom_angle_atom_site_label_2
_geom_angle_atom_site_label_3
_geom_angle
O1 N1 C1 117.8(5)
O2 N1 O1 124.7(5)
O2 N1 C1 117.5(5)
C16 N2 C9 126.8(3)
C16 N2 C19 111.9(3)
C19 N2 C9 121.2(3)
C2 C1 N1 119.0(5)
C2 C1 C6 122.8(4)
C6 C1 N1 118.2(4)
C1 C2 H2 120.7
C1 C2 C3 118.6(5)
C3 C2 H2 120.7
C2 C3 H3 119.9
C2 C3 C4 120.3(4)
C4 C3 H3 119.9
C3 C4 C5 119.8(4)
C3 C4 C7 122.6(4)
C5 C4 C7 117.5(4)
C4 C5 H5 119.7
C6 C5 C4 120.5(4)
C6 C5 H5 119.7
C1 C6 H6 121.0
C5 C6 C1 118.0(4)
C5 C6 H6 121.0
O3 C7 C4 121.4(4)
O3 C7 C8 119.3(4)
C4 C7 C8 119.3(4)
Br1 C8 H8 110.3
C7 C8 Br1 103.9(3)
C7 C8 H8 110.3
C7 C8 C9 113.4(3)
C9 C8 Br1 108.4(3)
C9 C8 H8 110.3
N2 C9 C8 110.2(3)
N2 C9 H9 107.2
N2 C9 C10 110.2(3)
C8 C9 H9 107.2
C10 C9 C8 114.5(4)
C10 C9 H9 107.2
C11 C10 C9 121.3(5)
C11 C10 C15 119.5(5)
C15 C10 C9 119.1(5)
C10 C11 H11 120.1
C10 C11 C12 119.8(7)
C12 C11 H11 120.1
C11 C12 H12 120.2
C13 C12 C11 119.5(8)
C13 C12 H12 120.2
C12 C13 H13 119.9
C14 C13 C12 120.2(7)
C14 C13 H13 119.9
C13 C14 H14 119.7
C13 C14 C15 120.6(8)
C15 C14 H14 119.7
C10 C15 H15 119.8
C14 C15 C10 120.3(7)
C14 C15 H15 119.8
O4 C16 N2 123.1(4)
O4 C16 C17 128.7(6)
N2 C16 C17 108.2(4)
C16 C17 H17A 110.6
C16 C17 H17B 110.6
H17A C17 H17B 108.7
C18 C17 C16 105.8(4)
C18 C17 H17A 110.6
C18 C17 H17B 110.6
C17 C18 H18A 110.7
C17 C18 H18B 110.7
H18A C18 H18B 108.8
C19 C18 C17 105.3(4)
C19 C18 H18A 110.7
C19 C18 H18B 110.7
O5 C19 N2 123.3(4)
O5 C19 C18 128.0(4)
N2 C19 C18 108.7(4)

loop_
_geom_bond_atom_site_label_1
_geom_bond_atom_site_label_2
_geom_bond_distance
Br1 C8 1.966(4)
O1 N1 1.214(6)
O2 N1 1.201(5)
O3 C7 1.206(5)
O4 C16 1.198(6)
O5 C19 1.215(5)
N1 C1 1.475(6)
N2 C9 1.472(5)
N2 C16 1.383(7)
N2 C19 1.387(6)
C1 C2 1.367(7)
C1 C6 1.384(8)
C2 H2 0.9300
C2 C3 1.380(7)
C3 H3 0.9300
C3 C4 1.387(7)
C4 C5 1.389(6)
C4 C7 1.491(6)
C5 H5 0.9300
C5 C6 1.378(7)
C6 H6 0.9300
C7 C8 1.518(6)
C8 H8 0.9800
C8 C9 1.528(6)
C9 H9 0.9800
C9 C10 1.519(6)
C10 C11 1.367(8)
C10 C15 1.385(8)
C11 H11 0.9300
C11 C12 1.402(9)
C12 H12 0.9300
C12 C13 1.378(13)
C13 H13 0.9300
C13 C14 1.353(13)
C14 H14 0.9300
C14 C15 1.372(10)
C15 H15 0.9300
C16 C17 1.498(7)
C17 H17A 0.9700
C17 H17B 0.9700
C17 C18 1.494(7)
C18 H18A 0.9700
C18 H18B 0.9700
C18 C19 1.492(7)

loop_
_geom_torsion_atom_site_label_1
_geom_torsion_atom_site_label_2
_geom_torsion_atom_site_label_3
_geom_torsion_atom_site_label_4
_geom_torsion
Br1 C8 C9 N2 -168.3(3)
Br1 C8 C9 C10 66.9(4)
O1 N1 C1 C2 152.5(5)
O1 N1 C1 C6 -29.1(6)
O2 N1 C1 C2 -27.2(7)
O2 N1 C1 C6 151.3(5)
O3 C7 C8 Br1 92.7(4)
O3 C7 C8 C9 -24.8(5)
O4 C16 C17 C18 -179.8(6)
N1 C1 C2 C3 178.0(4)
N1 C1 C6 C5 -176.4(4)
N2 C9 C10 C11 -72.6(6)
N2 C9 C10 C15 104.2(5)
N2 C16 C17 C18 1.0(6)
C1 C2 C3 C4 -0.8(7)
C2 C1 C6 C5 2.0(7)
C2 C3 C4 C5 0.4(7)
C2 C3 C4 C7 -175.9(4)
C3 C4 C5 C6 1.2(7)
C3 C4 C7 O3 147.5(5)
C3 C4 C7 C8 -34.2(6)
C4 C5 C6 C1 -2.4(7)
C4 C7 C8 Br1 -85.6(4)
C4 C7 C8 C9 156.9(4)
C5 C4 C7 O3 -28.8(6)
C5 C4 C7 C8 149.5(4)
C6 C1 C2 C3 -0.4(7)
C7 C4 C5 C6 177.7(4)
C7 C8 C9 N2 -53.5(5)
C7 C8 C9 C10 -178.3(3)
C8 C9 C10 C11 52.2(6)
C8 C9 C10 C15 -130.9(5)
C9 N2 C16 O4 1.4(8)
C9 N2 C16 C17 -179.3(4)
C9 N2 C19 O5 0.0(6)
C9 N2 C19 C18 179.7(4)
C9 C10 C11 C12 177.2(6)
C9 C10 C15 C14 -177.1(6)
C10 C11 C12 C13 -1.4(11)
C11 C10 C15 C14 -0.1(10)
C11 C12 C13 C14 2.4(13)
C12 C13 C14 C15 -2.3(14)
C13 C14 C15 C10 1.1(13)
C15 C10 C11 C12 0.3(10)
C16 N2 C9 C8 -35.9(6)
C16 N2 C9 C10 91.4(5)
C16 N2 C19 O5 -177.3(4)
C16 N2 C19 C18 2.4(5)
C16 C17 C18 C19 0.3(6)
C17 C18 C19 O5 178.1(5)
C17 C18 C19 N2 -1.6(5)
C19 N2 C9 C8 147.2(4)
C19 N2 C9 C10 -85.5(5)
C19 N2 C16 O4 178.6(6)
C19 N2 C16 C17 -2.2(5)
